data_1576636
loop_
_publ_author_name
'Weber, Marco'
'Kar, Sourav'
'Joos, Pia'
'Dewhurst, Rian D.'
'Braunschweig, Holger'

_publ_section_title
;
 N-H/P-H bond activation of ammonia, amines and phosphines at a transient
 borylene.
;
_journal_issue 16
_journal_name_full 'Chemical science'
_journal_page_first 8189
_journal_page_last 8196
_journal_paper_doi 10.1039/d6sc00526h
_journal_volume 17
_journal_year 2026
_chemical_formula_moiety 'C36 H51 B N P'
_chemical_formula_sum 'C36 H51 B N P'
_chemical_formula_weight 539.55
_space_group_crystal_system monoclinic
_space_group_IT_number 15
_space_group_name_Hall '-C 2yc'
_space_group_name_H-M_alt 'C 1 2/c 1'
_atom_sites_solution_hydrogens mixed
_atom_sites_solution_primary dual
_atom_sites_solution_secondary difmap
_audit_creation_date 2024-05-16
_audit_creation_method 'CIF-fill 1.4y (K.Radacki, 2005-23)'
_audit_update_record
;
2026-01-07 deposited with the CCDC.	2026-02-20 downloaded from the CCDC.
;
_cell_angle_alpha 90
_cell_angle_beta 103.1624(8)
_cell_angle_gamma 90
_cell_formula_units_Z 8
_cell_length_a 30.8495(2)
_cell_length_b 11.48758(7)
_cell_length_c 18.28097(13)
_cell_measurement_reflns_used 39395
_cell_measurement_temperature 100(2)
_cell_measurement_theta_max 74.8410
_cell_measurement_theta_min 2.9350
_cell_volume 6308.32(7)
_computing_cell_refinement 'CrysAlisPro 1.171.43.119a (Rigaku OD, 2024)'
_computing_data_collection
;
 CrysAlisPro system (CCD 43.119a 64-bit (release 08-04-2024))
;
_computing_data_reduction 'CrysAlisPro 1.171.43.119a (Rigaku OD, 2024)'
_computing_molecular_graphics 'ShelXLe (Huebschle et all, 2011)'
_computing_publication_material 'SHELXL-2018/3 (Sheldrick, 2018)'
_computing_structure_refinement 'SHELXL-2018/3 (Sheldrick, 2018)'
_computing_structure_solution 'SHELXT 2014/5 (Sheldrick, 2014)'
_diffrn_ambient_environment N~2~
_diffrn_ambient_temperature 100(2)
_diffrn_detector HPA
_diffrn_detector_area_resol_mean 10.0
_diffrn_detector_type 'HyPix Arc150'
_diffrn_measured_fraction_theta_full 1.000
_diffrn_measured_fraction_theta_max 0.966
_diffrn_measurement_details
;
 List of Runs (angles in degrees, time in seconds):
 --------------------------------------------------------------------------
  1  \w     40.00  97.00   0.50    0.31    --   83.32-117.00-135.00  114
  2  \w     30.00  93.00   0.50    0.31    --   73.62-117.00-135.00  126
  3  \w     16.00  79.00   0.50    0.31    --   60.18-117.00-135.00  126
  4  \w     39.00 100.00   0.50    0.31    --   83.32-125.00-180.00  122
  5  \w     33.00  79.00   0.50    0.31    --   73.62 -95.00-180.00   92
  6  \w     43.00  89.00   0.50    0.31    --   83.32 -95.00-150.00   92
  7  \w     33.00  79.00   0.50    0.31    --   73.62 -95.00 -60.00   92
  8  \w     43.00  89.00   0.50    0.31    --   83.32 -95.00  30.00   92
  9  \w     33.00  79.00   0.50    0.31    --   73.62 -95.00 120.00   92
 10  \w     34.00  80.00   0.50    0.31    --   75.00 -95.00 150.00   92
 11  \w     19.00  66.00   0.50    0.31    --   60.18 -95.00 120.00   94
 12  \w     19.00  66.00   0.50    0.31    --   60.18 -95.00  60.00   94
 13  \w     38.00 108.00   0.50    0.31    --   60.18  15.00 -90.00  140
 14  \w     38.00 108.00   0.50    0.31    --   60.18  15.00-150.00  140
 15  \w     38.00 108.00   0.50    0.31    --   60.18  15.00   0.00  140
 16  \w     47.00 122.00   0.50    0.31    --   73.62  15.00  60.00  150
 17  \w     57.00 131.00   0.50    0.31    --   83.32  15.00  90.00  148
 18  \w     48.00 123.00   0.50    0.31    --   75.00  15.00 150.00  150
 19  \w     57.00 131.00   0.50    0.31    --   83.32  15.00 -30.00  148
 20  \w     57.00 131.00   0.50    0.31    --   83.32  15.00-180.00  148
 21  \w    -81.00 -18.00   0.50    0.31    --  -61.81 117.00 -49.00  126
 22  \w    -96.00 -27.00   0.50    0.31    --  -71.99 125.00  30.00  138
 23  \w    -96.00 -27.00   0.50    0.31    --  -71.99 125.00  30.00  138
 24  \w   -100.00 -31.00   0.50    0.31    --  -75.91 125.00   0.00  138
 25  \w   -100.00 -31.00   0.50    0.31    --  -75.91 125.00 -90.00  138
 26  \w    -95.00 -32.00   0.50    0.31    --  -75.91 117.00 -49.00  126
 27  \w    -91.00 -28.00   0.50    0.31    --  -71.99 117.00 -49.00  126
 28  \w    -85.00 -17.00   0.50    0.31    --  -61.81 125.00-120.00  136
 29  \w   -100.00 -31.00   0.50    0.31    --  -75.91 125.00-150.00  138
 30  \w    -96.00 -27.00   0.50    0.31    --  -71.99 125.00-180.00  138
 31  \w   -120.00 -52.00   0.50    0.31    --  -71.99 -15.00 -90.00  136
 32  \w   -124.00 -55.00   0.50    0.31    --  -75.91 -15.00-180.00  138
 33  \w   -124.00 -55.00   0.50    0.31    --  -75.91 -15.00-120.00  138
 34  \w   -110.00 -41.00   0.50    0.31    --  -61.81 -15.00 -60.00  138
 35  \w   -120.00 -52.00   0.50    0.31    --  -71.99 -15.00 120.00  136
;
_diffrn_measurement_device 'four-circle diffractometer'
_diffrn_measurement_device_type 'Rigaku XtaLAB Synergy-R'
_diffrn_measurement_method '\w scans'
_diffrn_orient_matrix_type
;
 CrysAlisPro convention (1999,Acta A55,543-557)
;
_diffrn_orient_matrix_UB_11 0.0022941000
_diffrn_orient_matrix_UB_12 0.0784478000
_diffrn_orient_matrix_UB_13 0.0691334000
_diffrn_orient_matrix_UB_21 0.0506833000
_diffrn_orient_matrix_UB_22 -0.0194214000
_diffrn_orient_matrix_UB_23 0.0236854000
_diffrn_orient_matrix_UB_31 0.0075226000
_diffrn_orient_matrix_UB_32 0.1069643000
_diffrn_orient_matrix_UB_33 -0.0463806000
_diffrn_radiation_monochromator 'multi-layer mirror'
_diffrn_radiation_probe x-ray
_diffrn_radiation_type CuK\a
_diffrn_radiation_wavelength 1.54184
_diffrn_radiation_xray_symbol K-L~2,3~
_diffrn_reflns_av_R_equivalents 0.0461
_diffrn_reflns_av_unetI/netI 0.0150
_diffrn_reflns_Laue_measured_fraction_full 1.000
_diffrn_reflns_Laue_measured_fraction_max 0.966
_diffrn_reflns_limit_h_max 37
_diffrn_reflns_limit_h_min -38
_diffrn_reflns_limit_k_max 14
_diffrn_reflns_limit_k_min -12
_diffrn_reflns_limit_l_max 21
_diffrn_reflns_limit_l_min -22
_diffrn_reflns_number 58903
_diffrn_reflns_point_group_measured_fraction_full 1.000
_diffrn_reflns_point_group_measured_fraction_max 0.966
_diffrn_reflns_theta_full 67.684
_diffrn_reflns_theta_max 75.189
_diffrn_reflns_theta_min 2.942
_diffrn_source 'rotating-anode X-ray tube'
_diffrn_source_type 'PhotonJet-R X-ray Source'
_exptl_absorpt_coefficient_mu 0.934
_exptl_absorpt_correction_T_max 1.00000
_exptl_absorpt_correction_T_min 0.77252
_exptl_absorpt_correction_type multi-scan
_exptl_absorpt_process_details
;
 CrysAlisPro 1.171.43.119a (Rigaku Oxford Diffraction, 2024) Empirical 
 absorption correction using spherical harmonics, implemented in SCALE3 
 ABSPACK scaling algorithm.
;
_exptl_crystal_colour orange
_exptl_crystal_density_diffrn 1.136
_exptl_crystal_description block
_exptl_crystal_F_000 2352
_exptl_crystal_preparation
;
 Crystals were grown at 25 \%C from saturated solution in benzene. For data 
 collection the crystal was immersed in a film of perfluoropolyether oil, 
 mounted on a polyimide loop and transferred to stream of cold nitrogen 
 (Oxford Cryostream 800).
;
_exptl_crystal_size_max 0.349
_exptl_crystal_size_mid 0.146
_exptl_crystal_size_min 0.091
_refine_diff_density_max 0.324
_refine_diff_density_min -0.318
_refine_diff_density_rms 0.038
_refine_ls_extinction_coef 0.00011(2)
_refine_ls_extinction_method 'SHELXL-2018/3 (Sheldrick 2018)'
_refine_ls_goodness_of_fit_ref 1.046
_refine_ls_hydrogen_treatment mixed
_refine_ls_matrix_type full
_refine_ls_number_parameters 373
_refine_ls_number_reflns 6294
_refine_ls_number_restraints 0
_refine_ls_restrained_S_all 1.046
_refine_ls_R_factor_all 0.0354
_refine_ls_R_factor_gt 0.0343
_refine_ls_shift/su_max 0.001
_refine_ls_shift/su_mean 0.000
_refine_ls_structure_factor_coef Fsqd
_refine_ls_weighting_details
;
 w=1/[\s^2^(Fo^2^)+(0.0441P)^2^+5.2746P] where P=(Fo^2^+2Fc^2^)/3
;
_refine_ls_weighting_scheme calc
_refine_ls_wR_factor_gt 0.0908
_refine_ls_wR_factor_ref 0.0916
_reflns_Friedel_coverage 0.000
_reflns_number_gt 6013
_reflns_number_total 6294
_reflns_threshold_expression 'I > 2\s(I)'
_cod_data_source_file d6sc00526h2.cif
_cod_data_source_block MaWe095_auto
_cod_depositor_comments 'Adding full bibliography for 1576631--1576636.cif.'
_cod_original_cell_volume 6308.31(8)
_cod_original_sg_symbol_H-M 'C 2/c'
_cod_database_code 1576636
_shelx_shelxl_version_number 2018/3
_shelx_space_group_comment
;
 The symmetry employed for this shelxl refinement is uniquely defined by the 
 following loop, which should always be used as a source of symmetry 
 information in preference to the above space-group names. They are only 
 intended as comments.
;
_shelx_estimated_absorpt_t_min 0.736
_shelx_estimated_absorpt_t_max 0.920

loop_
_space_group_symop_operation_xyz
'x, y, z'
'-x, y, -z+1/2'
'x+1/2, y+1/2, z'
'-x+1/2, y+1/2, -z+1/2'
'-x, -y, -z'
'x, -y, z-1/2'
'-x+1/2, -y+1/2, -z'
'x+1/2, -y+1/2, z-1/2'

loop_
_atom_site_label
_atom_site_type_symbol
_atom_site_fract_x
_atom_site_fract_y
_atom_site_fract_z
_atom_site_U_iso_or_equiv
_atom_site_adp_type
_atom_site_occupancy
_atom_site_site_symmetry_order
_atom_site_calc_flag
_atom_site_refinement_flags_posn
_atom_site_refinement_flags_adp
_atom_site_refinement_flags_occupancy
_atom_site_disorder_assembly
_atom_site_disorder_group
B1_1 B 0.35111(4) 0.37639(11) 0.40643(7) 0.0178(2) Uani 1 1 d . . . . .
H1_1 H 0.3434(4) 0.3477(12) 0.3452(8) 0.023(3) Uiso 1 1 d . . . . .
C1_1 C 0.31019(3) 0.45061(9) 0.42640(6) 0.0167(2) Uani 1 1 d . . . . .
C2_1 C 0.31201(4) 0.48865(9) 0.50079(6) 0.0179(2) Uani 1 1 d . . . . .
C3_1 C 0.27929(4) 0.56324(9) 0.51687(6) 0.0187(2) Uani 1 1 d . . . . .
C4_1 C 0.24430(4) 0.59763(9) 0.45897(6) 0.0189(2) Uani 1 1 d . . . . .
H4_1 H 0.221885 0.646899 0.469974 0.023 Uiso 1 1 calc R U . . .
C5_1 C 0.24109(4) 0.56198(9) 0.38507(6) 0.0186(2) Uani 1 1 d . . . . .
C6_1 C 0.27457(4) 0.49101(9) 0.36849(6) 0.0176(2) Uani 1 1 d . . . . .
C7_1 C 0.34950(4) 0.45361(10) 0.56574(6) 0.0228(2) Uani 1 1 d . . . . .
H7A_1 H 0.368147 0.395092 0.548762 0.034 Uiso 1 1 calc R U . . .
H7B_1 H 0.337097 0.420906 0.606092 0.034 Uiso 1 1 calc R U . . .
H7C_1 H 0.367570 0.522119 0.584469 0.034 Uiso 1 1 calc R U . . .
C8_1 C 0.28191(4) 0.60672(10) 0.59580(6) 0.0239(2) Uani 1 1 d . . . . .
H8A_1 H 0.309821 0.649433 0.613550 0.036 Uiso 1 1 calc R U . . .
H8B_1 H 0.280904 0.540384 0.629086 0.036 Uiso 1 1 calc R U . . .
H8C_1 H 0.256687 0.658528 0.595942 0.036 Uiso 1 1 calc R U . . .
C9_1 C 0.20171(4) 0.60436(11) 0.32579(7) 0.0251(2) Uani 1 1 d . . . . .
H9A_1 H 0.211575 0.664318 0.295063 0.038 Uiso 1 1 calc R U . . .
H9B_1 H 0.179285 0.637245 0.350174 0.038 Uiso 1 1 calc R U . . .
H9C_1 H 0.188759 0.538989 0.293740 0.038 Uiso 1 1 calc R U . . .
C10_1 C 0.27272(4) 0.46297(11) 0.28671(6) 0.0229(2) Uani 1 1 d . . . . .
H10A_1 H 0.246948 0.501798 0.254790 0.034 Uiso 1 1 calc R U . . .
H10B_1 H 0.269998 0.378617 0.279050 0.034 Uiso 1 1 calc R U . . .
H10C_1 H 0.300035 0.490404 0.273477 0.034 Uiso 1 1 calc R U . . .
P1_2 P 0.40199(2) 0.49069(3) 0.42400(2) 0.02188(9) Uani 1 1 d . . . . .
H1_2 H 0.4296(5) 0.4488(14) 0.3865(8) 0.035(4) Uiso 1 1 d . . . . .
C2_2 C 0.34686(4) 0.68238(10) 0.36857(7) 0.0239(2) Uani 1 1 d . . . . .
H2_2 H 0.336913 0.676597 0.413949 0.029 Uiso 1 1 calc R U . . .
C3_2 C 0.32886(4) 0.76727(11) 0.31623(7) 0.0283(3) Uani 1 1 d . . . . .
H3_2 H 0.305761 0.816273 0.325028 0.034 Uiso 1 1 calc R U . . .
C4_2 C 0.34438(5) 0.78092(11) 0.25123(7) 0.0309(3) Uani 1 1 d . . . . .
H4_2 H 0.331833 0.838441 0.215274 0.037 Uiso 1 1 calc R U . . .
C5_2 C 0.37837(5) 0.70978(11) 0.23933(7) 0.0292(3) Uani 1 1 d . . . . .
H5_2 H 0.390181 0.721043 0.196183 0.035 Uiso 1 1 calc R U . . .
C6_2 C 0.39530(4) 0.62194(11) 0.29019(7) 0.0247(2) Uani 1 1 d . . . . .
H6_2 H 0.418014 0.572409 0.280522 0.030 Uiso 1 1 calc R U . . .
C1_2 C 0.37948(4) 0.60516(10) 0.35543(6) 0.0212(2) Uani 1 1 d . . . . .
N1_3 N 0.39428(3) 0.18013(8) 0.44918(5) 0.01652(19) Uani 1 1 d . . . . .
C1_3 C 0.35824(3) 0.24528(9) 0.43813(6) 0.0162(2) Uani 1 1 d . . . . .
C2_3 C 0.31888(4) 0.16821(9) 0.44588(6) 0.0179(2) Uani 1 1 d . . . . .
C3_3 C 0.33666(4) 0.04452(10) 0.43931(7) 0.0211(2) Uani 1 1 d . . . . .
H3A_3 H 0.324501 -0.010010 0.471505 0.025 Uiso 1 1 calc R U . . .
H3AB_3 H 0.327901 0.016966 0.386688 0.025 Uiso 1 1 calc R U . . .
C4_3 C 0.38710(4) 0.05105(10) 0.46487(6) 0.0209(2) Uani 1 1 d . . . . .
C5_3 C 0.30754(4) 0.19010(10) 0.52264(6) 0.0223(2) Uani 1 1 d . . . . .
H5A_3 H 0.294894 0.268246 0.523263 0.034 Uiso 1 1 calc R U . . .
H5B_3 H 0.334684 0.183856 0.562561 0.034 Uiso 1 1 calc R U . . .
H5C_3 H 0.285851 0.132097 0.530882 0.034 Uiso 1 1 calc R U . . .
C6_3 C 0.27689(4) 0.18831(10) 0.38396(7) 0.0219(2) Uani 1 1 d . . . . .
H6A_3 H 0.284082 0.179669 0.334721 0.033 Uiso 1 1 calc R U . . .
H6B_3 H 0.265556 0.267009 0.388630 0.033 Uiso 1 1 calc R U . . .
H6C_3 H 0.254159 0.131126 0.388914 0.033 Uiso 1 1 calc R U . . .
C7_3 C 0.40386(5) 0.02142(12) 0.54802(7) 0.0313(3) Uani 1 1 d . . . . .
H7A_3 H 0.394676 -0.057863 0.557290 0.047 Uiso 1 1 calc R U . . .
H7B_3 H 0.391237 0.076459 0.578485 0.047 Uiso 1 1 calc R U . . .
H7C_3 H 0.436416 0.026669 0.561590 0.047 Uiso 1 1 calc R U . . .
C8_3 C 0.41064(4) -0.02839(11) 0.41970(8) 0.0284(3) Uani 1 1 d . . . . .
H8A_3 H 0.398844 -0.014615 0.365940 0.043 Uiso 1 1 calc R U . . .
H8B_3 H 0.405587 -0.109783 0.431494 0.043 Uiso 1 1 calc R U . . .
H8C_3 H 0.442647 -0.011921 0.432571 0.043 Uiso 1 1 calc R U . . .
C1_4 C 0.43797(3) 0.22017(9) 0.44187(6) 0.0173(2) Uani 1 1 d . . . . .
C2_4 C 0.46967(4) 0.25703(10) 0.50573(6) 0.0198(2) Uani 1 1 d . . . . .
C3_4 C 0.51174(4) 0.28887(11) 0.49629(7) 0.0237(2) Uani 1 1 d . . . . .
H3_4 H 0.533745 0.313355 0.538756 0.028 Uiso 1 1 calc R U . . .
C4_4 C 0.52214(4) 0.28563(11) 0.42670(7) 0.0255(3) Uani 1 1 d . . . . .
H4_4 H 0.551068 0.306899 0.421631 0.031 Uiso 1 1 calc R U . . .
C5_4 C 0.49016(4) 0.25124(11) 0.36448(7) 0.0231(2) Uani 1 1 d . . . . .
H5_4 H 0.497425 0.250291 0.316695 0.028 Uiso 1 1 calc R U . . .
C6_4 C 0.44755(4) 0.21790(10) 0.36992(6) 0.0190(2) Uani 1 1 d . . . . .
C7_4 C 0.46110(4) 0.26806(11) 0.58431(6) 0.0232(2) Uani 1 1 d . . . . .
H7_4 H 0.429626 0.244437 0.582106 0.028 Uiso 1 1 calc R U . . .
C8_4 C 0.46735(4) 0.39400(12) 0.61297(7) 0.0298(3) Uani 1 1 d . . . . .
H8A_4 H 0.498313 0.417803 0.617043 0.045 Uiso 1 1 calc R U . . .
H8B_4 H 0.460210 0.399042 0.662438 0.045 Uiso 1 1 calc R U . . .
H8C_4 H 0.447513 0.445503 0.577710 0.045 Uiso 1 1 calc R U . . .
C9_4 C 0.49211(4) 0.18816(13) 0.64071(7) 0.0334(3) Uani 1 1 d . . . . .
H9A_4 H 0.491674 0.109680 0.619539 0.050 Uiso 1 1 calc R U . . .
H9B_4 H 0.481867 0.184981 0.687637 0.050 Uiso 1 1 calc R U . . .
H9C_4 H 0.522515 0.218969 0.650854 0.050 Uiso 1 1 calc R U . . .
C10_4 C 0.41416(4) 0.18637(10) 0.29708(6) 0.0211(2) Uani 1 1 d . . . . .
H10_4 H 0.385796 0.161124 0.310030 0.025 Uiso 1 1 calc R U . . .
C11_4 C 0.43110(4) 0.08589(11) 0.25514(7) 0.0268(3) Uani 1 1 d . . . . .
H11A_4 H 0.406843 0.058277 0.214441 0.040 Uiso 1 1 calc R U . . .
H11B_4 H 0.441483 0.021919 0.290215 0.040 Uiso 1 1 calc R U . . .
H11C_4 H 0.455735 0.113598 0.234080 0.040 Uiso 1 1 calc R U . . .
C12_4 C 0.40411(4) 0.29220(11) 0.24454(6) 0.0254(3) Uani 1 1 d . . . . .
H12A_4 H 0.431800 0.320213 0.232951 0.038 Uiso 1 1 calc R U . . .
H12B_4 H 0.390961 0.354268 0.269243 0.038 Uiso 1 1 calc R U . . .
H12C_4 H 0.383171 0.269606 0.197918 0.038 Uiso 1 1 calc R U . . .

loop_
_atom_site_aniso_label
_atom_site_aniso_U_11
_atom_site_aniso_U_22
_atom_site_aniso_U_33
_atom_site_aniso_U_23
_atom_site_aniso_U_13
_atom_site_aniso_U_12
B1_1 0.0165(5) 0.0181(6) 0.0191(6) 0.0001(5) 0.0049(4) -0.0011(4)
C1_1 0.0182(5) 0.0144(5) 0.0184(5) -0.0005(4) 0.0058(4) -0.0022(4)
C2_1 0.0205(5) 0.0155(5) 0.0173(5) 0.0010(4) 0.0033(4) -0.0027(4)
C3_1 0.0258(5) 0.0146(5) 0.0172(5) -0.0007(4) 0.0078(4) -0.0039(4)
C4_1 0.0212(5) 0.0144(5) 0.0228(5) -0.0001(4) 0.0090(4) -0.0001(4)
C5_1 0.0195(5) 0.0155(5) 0.0204(5) 0.0015(4) 0.0035(4) -0.0024(4)
C6_1 0.0200(5) 0.0158(5) 0.0170(5) -0.0004(4) 0.0044(4) -0.0029(4)
C7_1 0.0262(6) 0.0231(6) 0.0175(5) -0.0008(4) 0.0017(4) 0.0005(5)
C8_1 0.0345(6) 0.0201(6) 0.0186(5) -0.0023(4) 0.0090(5) -0.0013(5)
C9_1 0.0240(6) 0.0227(6) 0.0260(6) -0.0013(5) 0.0004(5) 0.0032(5)
C10_1 0.0257(6) 0.0253(6) 0.0165(5) -0.0014(4) 0.0024(4) 0.0013(5)
P1_2 0.01862(15) 0.02103(16) 0.02453(16) 0.00315(11) 0.00190(11) -0.00335(11)
C2_2 0.0279(6) 0.0184(5) 0.0255(6) -0.0024(4) 0.0061(5) -0.0047(5)
C3_2 0.0314(6) 0.0190(6) 0.0329(6) -0.0020(5) 0.0040(5) 0.0009(5)
C4_2 0.0415(7) 0.0211(6) 0.0267(6) 0.0029(5) 0.0003(5) -0.0002(5)
C5_2 0.0389(7) 0.0266(6) 0.0220(6) 0.0001(5) 0.0071(5) -0.0059(5)
C6_2 0.0254(6) 0.0232(6) 0.0254(6) -0.0016(5) 0.0059(5) -0.0039(5)
C1_2 0.0214(5) 0.0185(5) 0.0220(5) -0.0009(4) 0.0015(4) -0.0060(4)
N1_3 0.0168(4) 0.0167(4) 0.0166(4) 0.0002(3) 0.0049(3) -0.0004(3)
C1_3 0.0168(5) 0.0201(5) 0.0118(5) -0.0023(4) 0.0039(4) -0.0013(4)
C2_3 0.0180(5) 0.0168(5) 0.0205(5) -0.0017(4) 0.0078(4) -0.0016(4)
C3_3 0.0210(5) 0.0179(5) 0.0267(6) -0.0017(4) 0.0102(4) -0.0016(4)
C4_3 0.0222(5) 0.0161(5) 0.0257(6) 0.0025(4) 0.0081(4) 0.0002(4)
C5_3 0.0251(6) 0.0208(6) 0.0246(6) -0.0007(4) 0.0130(5) -0.0017(4)
C6_3 0.0179(5) 0.0215(6) 0.0263(6) -0.0035(4) 0.0051(4) -0.0036(4)
C7_3 0.0360(7) 0.0264(6) 0.0296(7) 0.0091(5) 0.0033(5) 0.0012(5)
C8_3 0.0260(6) 0.0190(6) 0.0435(7) -0.0011(5) 0.0151(5) 0.0022(5)
C1_4 0.0143(5) 0.0178(5) 0.0200(5) 0.0009(4) 0.0041(4) 0.0010(4)
C2_4 0.0189(5) 0.0199(5) 0.0197(5) 0.0005(4) 0.0025(4) 0.0026(4)
C3_4 0.0176(5) 0.0264(6) 0.0248(6) -0.0022(5) 0.0000(4) -0.0012(4)
C4_4 0.0160(5) 0.0291(6) 0.0317(6) 0.0000(5) 0.0062(5) -0.0025(4)
C5_4 0.0198(5) 0.0286(6) 0.0225(5) -0.0001(5) 0.0079(4) -0.0006(5)
C6_4 0.0167(5) 0.0203(5) 0.0198(5) -0.0009(4) 0.0038(4) 0.0009(4)
C7_4 0.0210(5) 0.0290(6) 0.0181(5) -0.0017(4) 0.0015(4) 0.0013(5)
C8_4 0.0270(6) 0.0348(7) 0.0255(6) -0.0086(5) 0.0015(5) 0.0003(5)
C9_4 0.0301(7) 0.0450(8) 0.0220(6) 0.0050(5) -0.0005(5) 0.0041(6)
C10_4 0.0178(5) 0.0277(6) 0.0180(5) -0.0022(4) 0.0048(4) -0.0018(4)
C11_4 0.0253(6) 0.0336(7) 0.0227(6) -0.0063(5) 0.0078(5) -0.0019(5)
C12_4 0.0226(6) 0.0338(7) 0.0195(5) 0.0011(5) 0.0044(4) -0.0007(5)

loop_
_atom_type_symbol
_atom_type_description
_atom_type_scat_dispersion_real
_atom_type_scat_dispersion_imag
_atom_type_scat_source
C C 0.0181 0.0091 'International Tables Vol C Tables 4.2.6.8 and 6.1.1.4'
H H 0.0000 0.0000 'International Tables Vol C Tables 4.2.6.8 and 6.1.1.4'
B B 0.0090 0.0039 'International Tables Vol C Tables 4.2.6.8 and 6.1.1.4'
N N 0.0311 0.0180 'International Tables Vol C Tables 4.2.6.8 and 6.1.1.4'
P P 0.2955 0.4335 'International Tables Vol C Tables 4.2.6.8 and 6.1.1.4'

loop_
_geom_angle_atom_site_label_1
_geom_angle_atom_site_label_2
_geom_angle_atom_site_label_3
_geom_angle
_geom_angle_site_symmetry_1
_geom_angle_site_symmetry_3
_geom_angle_publ_flag
C1_3 B1_1 C1_1 117.21(9) . . ?
C1_3 B1_1 P1_2 120.95(8) . . ?
C1_1 B1_1 P1_2 103.77(7) . . ?
C2_1 C1_1 C6_1 118.01(10) . . ?
C2_1 C1_1 B1_1 120.81(9) . . ?
C6_1 C1_1 B1_1 120.73(9) . . ?
C3_1 C2_1 C1_1 121.02(10) . . ?
C3_1 C2_1 C7_1 117.11(10) . . ?
C1_1 C2_1 C7_1 121.85(10) . . ?
C4_1 C3_1 C2_1 119.05(10) . . ?
C4_1 C3_1 C8_1 119.85(10) . . ?
C2_1 C3_1 C8_1 121.09(10) . . ?
C3_1 C4_1 C5_1 121.85(10) . . ?
C4_1 C5_1 C6_1 119.16(10) . . ?
C4_1 C5_1 C9_1 117.91(10) . . ?
C6_1 C5_1 C9_1 122.91(10) . . ?
C5_1 C6_1 C1_1 120.82(10) . . ?
C5_1 C6_1 C10_1 118.17(10) . . ?
C1_1 C6_1 C10_1 120.96(10) . . ?
C1_2 P1_2 B1_1 101.40(5) . . ?
C3_2 C2_2 C1_2 121.02(11) . . ?
C4_2 C3_2 C2_2 120.47(12) . . ?
C5_2 C4_2 C3_2 119.28(12) . . ?
C4_2 C5_2 C6_2 120.37(12) . . ?
C5_2 C6_2 C1_2 121.22(12) . . ?
C6_2 C1_2 C2_2 117.48(11) . . ?
C6_2 C1_2 P1_2 121.85(9) . . ?
C2_2 C1_2 P1_2 120.62(9) . . ?
C1_3 N1_3 C1_4 124.89(9) . . ?
C1_3 N1_3 C4_3 115.12(9) . . ?
C1_4 N1_3 C4_3 119.82(8) . . ?
N1_3 C1_3 C2_3 108.42(9) . . ?
N1_3 C1_3 B1_1 128.89(9) . . ?
C2_3 C1_3 B1_1 121.76(9) . . ?
C6_3 C2_3 C1_3 113.49(9) . . ?
C6_3 C2_3 C3_3 109.78(9) . . ?
C1_3 C2_3 C3_3 102.83(8) . . ?
C6_3 C2_3 C5_3 108.60(9) . . ?
C1_3 C2_3 C5_3 109.76(9) . . ?
C3_3 C2_3 C5_3 112.37(9) . . ?
C4_3 C3_3 C2_3 106.77(9) . . ?
C3_3 C4_3 C8_3 112.64(10) . . ?
C3_3 C4_3 C7_3 112.67(10) . . ?
C8_3 C4_3 C7_3 108.12(10) . . ?
C3_3 C4_3 N1_3 99.87(8) . . ?
C8_3 C4_3 N1_3 111.75(9) . . ?
C7_3 C4_3 N1_3 111.72(9) . . ?
C2_4 C1_4 C6_4 121.68(10) . . ?
C2_4 C1_4 N1_3 120.07(9) . . ?
C6_4 C1_4 N1_3 118.23(9) . . ?
C3_4 C2_4 C1_4 117.80(10) . . ?
C3_4 C2_4 C7_4 117.41(10) . . ?
C1_4 C2_4 C7_4 124.76(10) . . ?
C4_4 C3_4 C2_4 121.60(11) . . ?
C3_4 C4_4 C5_4 119.57(11) . . ?
C4_4 C5_4 C6_4 121.82(11) . . ?
C5_4 C6_4 C1_4 117.51(10) . . ?
C5_4 C6_4 C10_4 117.50(10) . . ?
C1_4 C6_4 C10_4 124.95(10) . . ?
C2_4 C7_4 C8_4 111.38(10) . . ?
C2_4 C7_4 C9_4 111.52(10) . . ?
C8_4 C7_4 C9_4 108.81(10) . . ?
C6_4 C10_4 C12_4 110.90(10) . . ?
C6_4 C10_4 C11_4 111.90(9) . . ?
C12_4 C10_4 C11_4 108.93(9) . . ?

loop_
_geom_bond_atom_site_label_1
_geom_bond_atom_site_label_2
_geom_bond_distance
_geom_bond_site_symmetry_2
_geom_bond_publ_flag
B1_1 C1_3 1.6107(16) . ?
B1_1 C1_1 1.6320(16) . ?
B1_1 P1_2 2.0152(12) . ?
C1_1 C2_1 1.4174(15) . ?
C1_1 C6_1 1.4192(15) . ?
C2_1 C3_1 1.4052(16) . ?
C2_1 C7_1 1.5112(15) . ?
C3_1 C4_1 1.3861(16) . ?
C3_1 C8_1 1.5117(15) . ?
C4_1 C5_1 1.3935(15) . ?
C5_1 C6_1 1.4021(15) . ?
C5_1 C9_1 1.5125(15) . ?
C6_1 C10_1 1.5176(15) . ?
P1_2 C1_2 1.8401(12) . ?
C2_2 C3_2 1.3903(17) . ?
C2_2 C1_2 1.4027(17) . ?
C3_2 C4_2 1.3875(19) . ?
C4_2 C5_2 1.3851(19) . ?
C5_2 C6_2 1.3909(18) . ?
C6_2 C1_2 1.4009(16) . ?
N1_3 C1_3 1.3172(14) . ?
N1_3 C1_4 1.4588(13) . ?
N1_3 C4_3 1.5359(14) . ?
C1_3 C2_3 1.5351(14) . ?
C2_3 C6_3 1.5313(15) . ?
C2_3 C3_3 1.5376(15) . ?
C2_3 C5_3 1.5422(14) . ?
C3_3 C4_3 1.5211(15) . ?
C4_3 C8_3 1.5216(16) . ?
C4_3 C7_3 1.5283(17) . ?
C1_4 C2_4 1.4067(15) . ?
C1_4 C6_4 1.4123(15) . ?
C2_4 C3_4 1.3963(16) . ?
C2_4 C7_4 1.5241(15) . ?
C3_4 C4_4 1.3815(17) . ?
C4_4 C5_4 1.3829(17) . ?
C5_4 C6_4 1.3944(15) . ?
C6_4 C10_4 1.5299(15) . ?
C7_4 C8_4 1.5358(17) . ?
C7_4 C9_4 1.5399(17) . ?
C10_4 C12_4 1.5366(17) . ?
C10_4 C11_4 1.5414(16) . ?
